data_4112003
loop_
_publ_author_name
'Yuee Feng'
'Marty Lail'
'Khaldoon A. Barakat'
'Thomas R. Cundari'
'T. Brent Gunnoe'
'Jeffrey L. Petersen'

_publ_contact_author_address
;Department of Chemistry
North Carolina State University
Raleigh, NC 27695-8204
;
_publ_contact_author_email brent_gunnoe@ncsu.edu
_publ_contact_author_fax 919-515-8909
_publ_contact_author_name 'Gunnoe, T. Brent'
_publ_contact_author_phone 919-513-3704
_publ_section_title
;
 Evidence for the Net Addition of Arene C-H Bonds across a
 Ru(II)-Hydroxide Bond
;
_journal_name_full 'Journal of the American Chemical Society'
_journal_page_first 14174
_journal_page_last 14175
_journal_paper_doi 10.1021/ja054101e
_journal_volume 127
_journal_year 2005
_chemical_formula_sum 'C15 H29 B N6 O P2 Ru'
_chemical_formula_weight 483.26
_chemical_name_systematic
; 
 ? 
;
_space_group_IT_number 14
_symmetry_cell_setting monoclinic
_symmetry_space_group_name_Hall '-P 2yn'
_symmetry_space_group_name_H-M 'P 1 21/n 1'
_atom_sites_solution_hydrogens geom
_atom_sites_solution_primary direct
_atom_sites_solution_secondary difmap
_audit_creation_method SHELXL-97
_cell_angle_alpha 90.00
_cell_angle_beta 99.3090(10)
_cell_angle_gamma 90.00
_cell_formula_units_Z 16
_cell_length_a 15.1322(9)
_cell_length_b 19.2770(12)
_cell_length_c 30.2180(18)
_cell_measurement_temperature 295(2)
_cell_volume 8698.6(9)
_computing_structure_refinement 'SHELXL-97 (Sheldrick, 1997)'
_computing_structure_solution 'SHELXS-97 (Sheldrick, 1990)'
_diffrn_ambient_temperature 295(2)
_diffrn_measured_fraction_theta_full 0.980
_diffrn_measured_fraction_theta_max 0.980
_diffrn_radiation_monochromator graphite
_diffrn_radiation_source 'fine-focus sealed tube'
_diffrn_radiation_type MoK\a
_diffrn_radiation_wavelength 0.71073
_diffrn_reflns_av_R_equivalents 0.0756
_diffrn_reflns_av_sigmaI/netI 0.0974
_diffrn_reflns_limit_h_max 19
_diffrn_reflns_limit_h_min -16
_diffrn_reflns_limit_k_max 25
_diffrn_reflns_limit_k_min -24
_diffrn_reflns_limit_l_max 39
_diffrn_reflns_limit_l_min -38
_diffrn_reflns_number 60570
_diffrn_reflns_theta_full 27.52
_diffrn_reflns_theta_max 27.52
_diffrn_reflns_theta_min 1.62
_exptl_absorpt_coefficient_mu 0.884
_exptl_absorpt_correction_type empirical
_exptl_absorpt_process_details SADABS
_exptl_crystal_colour colorless
_exptl_crystal_density_diffrn 1.476
_exptl_crystal_F_000 3968
_exptl_crystal_size_max 0.48
_exptl_crystal_size_mid 0.22
_exptl_crystal_size_min 0.06
_refine_diff_density_max 0.653
_refine_diff_density_min -0.661
_refine_diff_density_rms 0.101
_refine_ls_extinction_method none
_refine_ls_goodness_of_fit_ref 0.980
_refine_ls_hydrogen_treatment mixed
_refine_ls_matrix_type full
_refine_ls_number_parameters 977
_refine_ls_number_reflns 19619
_refine_ls_number_restraints 0
_refine_ls_restrained_S_all 0.980
_refine_ls_R_factor_all 0.0899
_refine_ls_R_factor_gt 0.0490
_refine_ls_shift/su_max 3.979
_refine_ls_shift/su_mean 0.023
_refine_ls_structure_factor_coef Fsqd
_refine_ls_weighting_details 'calc w=1/[\s^2^(Fo^2^)+(0.0366P)^2^+0.0000P] where P=(Fo^2^+2Fc^2^)/3'
_refine_ls_weighting_scheme calc
_refine_ls_wR_factor_gt 0.1019
_refine_ls_wR_factor_ref 0.1181
_reflns_number_gt 12752
_reflns_number_total 19619
_reflns_threshold_expression >2sigma(I)
_cod_data_source_file ja054101esi20050621_044706.cif
_cod_data_source_block compound_1
_cod_database_code 4112003

loop_
_symmetry_equiv_pos_as_xyz
'x, y, z'
'-x+1/2, y+1/2, -z+1/2'
'-x, -y, -z'
'x-1/2, -y-1/2, z-1/2'

loop_
_atom_site_label
_atom_site_type_symbol
_atom_site_fract_x
_atom_site_fract_y
_atom_site_fract_z
_atom_site_U_iso_or_equiv
_atom_site_adp_type
_atom_site_occupancy
_atom_site_symmetry_multiplicity
_atom_site_calc_flag
_atom_site_refinement_flags
Ru1 Ru 0.869969(18) 0.682300(18) 0.146921(11) 0.03171(9) Uani 1 1 d .
Ru2 Ru 0.784898(19) 0.253073(17) 0.115642(11) 0.03051(9) Uani 1 1 d .
Ru3 Ru 0.372603(18) 0.560719(18) 0.148945(11) 0.03087(9) Uani 1 1 d .
Ru4 Ru 0.28131(2) 0.016694(18) 0.106804(11) 0.03495(9) Uani 1 1 d .
P1 P 0.84378(7) 0.79673(6) 0.15353(4) 0.0407(3) Uani 1 1 d .
P2 P 0.76413(7) 0.65145(6) 0.18876(4) 0.0407(3) Uani 1 1 d .
P3 P 0.76662(7) 0.19794(6) 0.04843(4) 0.0379(3) Uani 1 1 d .
P4 P 0.63642(6) 0.25030(6) 0.11904(4) 0.0357(3) Uani 1 1 d .
P5 P 0.34913(7) 0.44791(6) 0.16247(4) 0.0379(3) Uani 1 1 d .
P6 P 0.27000(7) 0.59626(7) 0.19141(4) 0.0423(3) Uani 1 1 d .
P7 P 0.13207(7) 0.01712(7) 0.10954(4) 0.0447(3) Uani 1 1 d .
P8 P 0.26631(8) 0.08486(7) 0.04505(4) 0.0465(3) Uani 1 1 d .
O1 O 0.95845(16) 0.68255(17) 0.20736(9) 0.0443(8) Uani 1 1 d .
H1O H 1.0042 0.6615 0.2043 0.066 Uiso 1 1 calc R
O2 O 0.75834(19) 0.34882(15) 0.08440(10) 0.0461(7) Uani 1 1 d .
H2O H 0.7938 0.3778 0.0967 0.069 Uiso 1 1 calc R
O3 O 0.46403(16) 0.56960(17) 0.20802(9) 0.0447(8) Uani 1 1 d .
H3O H 0.5013 0.5993 0.2049 0.067 Uiso 1 1 calc R
O4 O 0.2555(2) -0.07189(17) 0.06706(11) 0.0532(8) Uani 1 1 d .
H4O H 0.2826 -0.1050 0.0798 0.080 Uiso 1 1 calc R
N1 N 0.9813(2) 0.7057(2) 0.11441(12) 0.0432(9) Uani 1 1 d .
N2 N 0.9886(2) 0.6737(2) 0.07527(13) 0.0531(10) Uani 1 1 d .
N3 N 0.9128(2) 0.57717(19) 0.13626(12) 0.0422(9) Uani 1 1 d .
N4 N 0.9288(2) 0.5597(2) 0.09429(13) 0.0496(10) Uani 1 1 d .
N5 N 0.7907(2) 0.6755(2) 0.08322(13) 0.0471(10) Uani 1 1 d .
N6 N 0.8263(3) 0.6460(2) 0.04939(13) 0.0520(10) Uani 1 1 d .
N7 N 0.8211(2) 0.30899(18) 0.17811(11) 0.0369(8) Uani 1 1 d .
N8 N 0.8910(2) 0.28417(19) 0.20868(11) 0.0393(8) Uani 1 1 d .
N9 N 0.9256(2) 0.26769(19) 0.11451(12) 0.0423(9) Uani 1 1 d .
N10 N 0.9846(2) 0.25261(19) 0.15214(12) 0.0416(9) Uani 1 1 d .
N11 N 0.82073(19) 0.16060(18) 0.15024(11) 0.0351(8) Uani 1 1 d .
N12 N 0.8951(2) 0.16042(18) 0.18319(12) 0.0377(8) Uani 1 1 d .
N13 N 0.4097(2) 0.66387(19) 0.12875(13) 0.0412(9) Uani 1 1 d .
N14 N 0.4244(2) 0.6708(2) 0.08583(13) 0.0472(9) Uani 1 1 d .
N15 N 0.2886(2) 0.55602(18) 0.08659(12) 0.0387(8) Uani 1 1 d .
N16 N 0.3220(2) 0.5771(2) 0.04903(12) 0.0468(9) Uani 1 1 d .
N17 N 0.4826(2) 0.53131(19) 0.11637(12) 0.0391(8) Uani 1 1 d .
N18 N 0.4861(2) 0.5543(2) 0.07427(13) 0.0471(10) Uani 1 1 d .
N19 N 0.3182(2) 0.10252(18) 0.14896(11) 0.0380(8) Uani 1 1 d .
N20 N 0.3932(2) 0.09800(18) 0.18063(11) 0.0366(8) Uani 1 1 d .
N21 N 0.4214(2) 0.00109(19) 0.10538(12) 0.0427(9) Uani 1 1 d .
N22 N 0.4807(2) 0.01100(19) 0.14378(13) 0.0421(9) Uani 1 1 d .
N23 N 0.3162(2) -0.04945(18) 0.16500(12) 0.0404(9) Uani 1 1 d .
N24 N 0.3844(2) -0.02931(19) 0.19735(12) 0.0393(8) Uani 1 1 d .
C1 C 1.0524(3) 0.7465(3) 0.12411(18) 0.0577(14) Uani 1 1 d .
H1A H 1.0640 0.7749 0.1493 0.069 Uiso 1 1 calc R
C2 C 1.1072(4) 0.7412(4) 0.0917(2) 0.087(2) Uani 1 1 d .
H2 H 1.1607 0.7644 0.0906 0.104 Uiso 1 1 calc R
C3 C 1.0649(4) 0.6943(3) 0.0618(2) 0.0803(19) Uani 1 1 d .
H3A H 1.0855 0.6789 0.0361 0.096 Uiso 1 1 calc R
C4 C 0.9333(3) 0.5212(3) 0.16141(18) 0.0525(13) Uani 1 1 d .
H4 H 0.9292 0.5186 0.1917 0.063 Uiso 1 1 calc R
C5 C 0.9613(3) 0.4678(3) 0.1372(2) 0.0628(15) Uani 1 1 d .
H5 H 0.9786 0.4235 0.1473 0.075 Uiso 1 1 calc R
C6 C 0.9582(3) 0.4938(3) 0.0952(2) 0.0619(15) Uani 1 1 d .
H6 H 0.9740 0.4698 0.0710 0.074 Uiso 1 1 calc R
C7 C 0.7074(3) 0.6943(3) 0.06503(18) 0.0577(14) Uani 1 1 d .
H7 H 0.6669 0.7162 0.0805 0.069 Uiso 1 1 calc R
C8 C 0.6899(4) 0.6768(3) 0.02003(19) 0.0733(17) Uani 1 1 d .
H8 H 0.6372 0.6845 0.0001 0.088 Uiso 1 1 calc R
C9 C 0.7660(4) 0.6461(3) 0.01113(18) 0.0708(16) Uani 1 1 d .
H9 H 0.7750 0.6282 -0.0164 0.085 Uiso 1 1 calc R
C10 C 0.7329(3) 0.8333(3) 0.1567(2) 0.0728(17) Uani 1 1 d .
H10A H 0.7126 0.8165 0.1833 0.109 Uiso 1 1 calc R
H10B H 0.6914 0.8195 0.1308 0.109 Uiso 1 1 calc R
H10C H 0.7368 0.8830 0.1578 0.109 Uiso 1 1 calc R
C11 C 0.8690(4) 0.8481(3) 0.10629(18) 0.0702(16) Uani 1 1 d .
H11A H 0.8598 0.8964 0.1119 0.105 Uiso 1 1 calc R
H11B H 0.8301 0.8342 0.0794 0.105 Uiso 1 1 calc R
H11C H 0.9301 0.8407 0.1027 0.105 Uiso 1 1 calc R
C12 C 0.9113(3) 0.8389(3) 0.20091(17) 0.0630(14) Uani 1 1 d .
H12A H 0.9010 0.8881 0.1991 0.094 Uiso 1 1 calc R
H12B H 0.9735 0.8297 0.2004 0.094 Uiso 1 1 calc R
H12C H 0.8951 0.8214 0.2283 0.094 Uiso 1 1 calc R
C13 C 0.7590(3) 0.5612(3) 0.2049(2) 0.0736(17) Uani 1 1 d .
H13A H 0.8127 0.5491 0.2249 0.110 Uiso 1 1 calc R
H13B H 0.7535 0.5325 0.1786 0.110 Uiso 1 1 calc R
H13C H 0.7082 0.5541 0.2196 0.110 Uiso 1 1 calc R
C14 C 0.6450(3) 0.6652(3) 0.1691(2) 0.0706(17) Uani 1 1 d .
H14A H 0.6251 0.6345 0.1445 0.106 Uiso 1 1 calc R
H14B H 0.6352 0.7123 0.1593 0.106 Uiso 1 1 calc R
H14C H 0.6121 0.6559 0.1930 0.106 Uiso 1 1 calc R
C15 C 0.7802(3) 0.6918(3) 0.24389(17) 0.0646(15) Uani 1 1 d .
H15A H 0.7411 0.6705 0.2619 0.097 Uiso 1 1 calc R
H15B H 0.7667 0.7404 0.2408 0.097 Uiso 1 1 calc R
H15C H 0.8413 0.6859 0.2580 0.097 Uiso 1 1 calc R
C16 C 0.7958(3) 0.3682(2) 0.19451(15) 0.0445(11) Uani 1 1 d .
H16 H 0.7503 0.3966 0.1802 0.053 Uiso 1 1 calc R
C17 C 0.8470(3) 0.3816(3) 0.23615(17) 0.0578(13) Uani 1 1 d .
H17 H 0.8418 0.4191 0.2549 0.069 Uiso 1 1 calc R
C18 C 0.9063(3) 0.3284(3) 0.24354(16) 0.0483(12) Uani 1 1 d .
H18 H 0.9503 0.3233 0.2686 0.058 Uiso 1 1 calc R
C19 C 0.9725(3) 0.2957(3) 0.08548(17) 0.0522(12) Uani 1 1 d .
H19 H 0.9485 0.3108 0.0568 0.063 Uiso 1 1 calc R
C20 C 1.0626(3) 0.2992(3) 0.1042(2) 0.0600(15) Uani 1 1 d .
H20 H 1.1094 0.3165 0.0909 0.072 Uiso 1 1 calc R
C21 C 1.0676(3) 0.2720(3) 0.14576(19) 0.0566(14) Uani 1 1 d .
H21 H 1.1197 0.2673 0.1666 0.068 Uiso 1 1 calc R
C22 C 0.7909(3) 0.0953(2) 0.14868(15) 0.0432(11) Uani 1 1 d .
H22 H 0.7410 0.0799 0.1291 0.052 Uiso 1 1 calc R
C23 C 0.8433(3) 0.0533(2) 0.17970(16) 0.0511(12) Uani 1 1 d .
H23 H 0.8358 0.0063 0.1849 0.061 Uiso 1 1 calc R
C24 C 0.9089(3) 0.0967(2) 0.20099(15) 0.0448(11) Uani 1 1 d .
H24 H 0.9550 0.0841 0.2238 0.054 Uiso 1 1 calc R
C25 C 0.7537(3) 0.2547(3) 0.00027(15) 0.0560(13) Uani 1 1 d .
H25A H 0.8011 0.2883 0.0040 0.084 Uiso 1 1 calc R
H25B H 0.6970 0.2780 -0.0025 0.084 Uiso 1 1 calc R
H25C H 0.7560 0.2278 -0.0263 0.084 Uiso 1 1 calc R
C26 C 0.6763(3) 0.1363(3) 0.02995(16) 0.0528(12) Uani 1 1 d .
H26A H 0.6196 0.1585 0.0301 0.079 Uiso 1 1 calc R
H26B H 0.6818 0.0973 0.0499 0.079 Uiso 1 1 calc R
H26C H 0.6802 0.1207 0.0001 0.079 Uiso 1 1 calc R
C27 C 0.8613(3) 0.1442(3) 0.03927(18) 0.0632(15) Uani 1 1 d .
H27A H 0.8486 0.1231 0.0102 0.095 Uiso 1 1 calc R
H27B H 0.8713 0.1088 0.0618 0.095 Uiso 1 1 calc R
H27C H 0.9139 0.1726 0.0410 0.095 Uiso 1 1 calc R
C28 C 0.5982(3) 0.3015(3) 0.16271(16) 0.0519(13) Uani 1 1 d .
H28A H 0.6022 0.3499 0.1559 0.078 Uiso 1 1 calc R
H28B H 0.6350 0.2918 0.1910 0.078 Uiso 1 1 calc R
H28C H 0.5371 0.2899 0.1644 0.078 Uiso 1 1 calc R
C29 C 0.5634(3) 0.2861(3) 0.07026(15) 0.0503(12) Uani 1 1 d .
H29A H 0.5022 0.2830 0.0748 0.075 Uiso 1 1 calc R
H29B H 0.5710 0.2602 0.0440 0.075 Uiso 1 1 calc R
H29C H 0.5787 0.3338 0.0664 0.075 Uiso 1 1 calc R
C30 C 0.5806(3) 0.1687(2) 0.12856(17) 0.0500(12) Uani 1 1 d .
H30A H 0.6065 0.1500 0.1571 0.075 Uiso 1 1 calc R
H30B H 0.5879 0.1363 0.1053 0.075 Uiso 1 1 calc R
H30C H 0.5179 0.1772 0.1282 0.075 Uiso 1 1 calc R
C31 C 0.4294(3) 0.7250(3) 0.14842(18) 0.0526(13) Uani 1 1 d .
H31 H 0.4262 0.7345 0.1783 0.063 Uiso 1 1 calc R
C32 C 0.4552(3) 0.7723(3) 0.1188(2) 0.0689(16) Uani 1 1 d .
H32 H 0.4715 0.8184 0.1244 0.083 Uiso 1 1 calc R
C33 C 0.4517(3) 0.7366(3) 0.0798(2) 0.0633(15) Uani 1 1 d .
H33 H 0.4658 0.7545 0.0532 0.076 Uiso 1 1 calc R
C34 C 0.2068(3) 0.5321(2) 0.07131(16) 0.0488(12) Uani 1 1 d .
H34 H 0.1682 0.5138 0.0894 0.059 Uiso 1 1 calc R
C35 C 0.1862(3) 0.5381(3) 0.02501(17) 0.0622(15) Uani 1 1 d .
H35 H 0.1334 0.5253 0.0067 0.075 Uiso 1 1 calc R
C36 C 0.2607(3) 0.5669(3) 0.01224(17) 0.0584(14) Uani 1 1 d .
H36 H 0.2677 0.5775 -0.0170 0.070 Uiso 1 1 calc R
C37 C 0.5550(3) 0.4926(2) 0.12818(18) 0.0504(12) Uani 1 1 d .
H37 H 0.5704 0.4710 0.1559 0.060 Uiso 1 1 calc R
C38 C 0.6045(3) 0.4889(3) 0.09352(19) 0.0628(15) Uani 1 1 d .
H38 H 0.6574 0.4644 0.0933 0.075 Uiso 1 1 calc R
C39 C 0.5599(3) 0.5281(3) 0.06000(18) 0.0605(14) Uani 1 1 d .
H39 H 0.5768 0.5358 0.0322 0.073 Uiso 1 1 calc R
C40 C 0.2407(3) 0.4123(3) 0.17111(18) 0.0619(14) Uani 1 1 d .
H40A H 0.1955 0.4252 0.1464 0.093 Uiso 1 1 calc R
H40B H 0.2253 0.4303 0.1985 0.093 Uiso 1 1 calc R
H40C H 0.2446 0.3626 0.1729 0.093 Uiso 1 1 calc R
C41 C 0.3683(3) 0.3912(2) 0.11650(16) 0.0546(13) Uani 1 1 d .
H41A H 0.3560 0.3440 0.1237 0.082 Uiso 1 1 calc R
H41B H 0.4296 0.3951 0.1121 0.082 Uiso 1 1 calc R
H41C H 0.3295 0.4046 0.0895 0.082 Uiso 1 1 calc R
C42 C 0.4227(3) 0.4116(3) 0.21122(15) 0.0549(13) Uani 1 1 d .
H42A H 0.4141 0.3623 0.2121 0.082 Uiso 1 1 calc R
H42B H 0.4086 0.4321 0.2382 0.082 Uiso 1 1 calc R
H42C H 0.4840 0.4213 0.2089 0.082 Uiso 1 1 calc R
C43 C 0.1500(3) 0.5822(3) 0.17487(19) 0.0651(16) Uani 1 1 d .
H43A H 0.1189 0.5991 0.1980 0.098 Uiso 1 1 calc R
H43B H 0.1385 0.5335 0.1705 0.098 Uiso 1 1 calc R
H43C H 0.1294 0.6066 0.1475 0.098 Uiso 1 1 calc R
C44 C 0.2893(3) 0.5611(3) 0.24850(16) 0.0621(15) Uani 1 1 d .
H44A H 0.3506 0.5686 0.2618 0.093 Uiso 1 1 calc R
H44B H 0.2768 0.5122 0.2475 0.093 Uiso 1 1 calc R
H44C H 0.2507 0.5840 0.2661 0.093 Uiso 1 1 calc R
C45 C 0.2687(3) 0.6880(3) 0.2051(2) 0.0704(17) Uani 1 1 d .
H45A H 0.2575 0.7147 0.1780 0.106 Uiso 1 1 calc R
H45B H 0.3256 0.7010 0.2220 0.106 Uiso 1 1 calc R
H45C H 0.2224 0.6968 0.2227 0.106 Uiso 1 1 calc R
C46 C 0.2875(3) 0.1663(2) 0.15191(15) 0.0421(11) Uani 1 1 d .
H46 H 0.2363 0.1838 0.1342 0.050 Uiso 1 1 calc R
C47 C 0.3423(3) 0.2038(3) 0.18509(16) 0.0509(12) Uani 1 1 d .
H47 H 0.3354 0.2496 0.1936 0.061 Uiso 1 1 calc R
C48 C 0.4080(3) 0.1584(2) 0.20230(16) 0.0454(11) Uani 1 1 d .
H48 H 0.4552 0.1679 0.2253 0.054 Uiso 1 1 calc R
C49 C 0.4678(3) -0.0252(3) 0.07531(17) 0.0561(13) Uani 1 1 d .
H49 H 0.4438 -0.0363 0.0459 0.067 Uiso 1 1 calc R
C50 C 0.5565(3) -0.0336(3) 0.0942(2) 0.0649(16) Uani 1 1 d .
H50 H 0.6026 -0.0511 0.0805 0.078 Uiso 1 1 calc R
C51 C 0.5622(3) -0.0110(3) 0.1367(2) 0.0595(15) Uani 1 1 d .
H51 H 0.6140 -0.0106 0.1579 0.071 Uiso 1 1 calc R
C52 C 0.2883(3) -0.1100(2) 0.17870(16) 0.0488(12) Uani 1 1 d .
H52 H 0.2419 -0.1362 0.1630 0.059 Uiso 1 1 calc R
C53 C 0.3376(3) -0.1285(3) 0.21937(17) 0.0598(14) Uani 1 1 d .
H53 H 0.3312 -0.1683 0.2360 0.072 Uiso 1 1 calc R
C54 C 0.3973(3) -0.0768(2) 0.22998(16) 0.0488(12) Uani 1 1 d .
H54 H 0.4402 -0.0745 0.2557 0.059 Uiso 1 1 calc R
C55 C 0.0923(3) -0.0441(3) 0.1483(2) 0.0718(17) Uani 1 1 d .
H55A H 0.0299 -0.0360 0.1489 0.108 Uiso 1 1 calc R
H55B H 0.1257 -0.0376 0.1778 0.108 Uiso 1 1 calc R
H55C H 0.1005 -0.0907 0.1385 0.108 Uiso 1 1 calc R
C56 C 0.0608(3) -0.0091(3) 0.05772(18) 0.0779(18) Uani 1 1 d .
H56A H 0.0819 -0.0522 0.0475 0.117 Uiso 1 1 calc R
H56B H 0.0624 0.0259 0.0352 0.117 Uiso 1 1 calc R
H56C H 0.0003 -0.0146 0.0631 0.117 Uiso 1 1 calc R
C57 C 0.0756(3) 0.0947(3) 0.12509(18) 0.0592(14) Uani 1 1 d .
H57A H 0.0819 0.1313 0.1043 0.089 Uiso 1 1 calc R
H57B H 0.1020 0.1089 0.1548 0.089 Uiso 1 1 calc R
H57C H 0.0133 0.0849 0.1245 0.089 Uiso 1 1 calc R
C58 C 0.2501(4) 0.0390(3) -0.00827(16) 0.0749(17) Uani 1 1 d .
H58A H 0.2491 0.0718 -0.0323 0.112 Uiso 1 1 calc R
H58B H 0.1943 0.0143 -0.0119 0.112 Uiso 1 1 calc R
H58C H 0.2982 0.0068 -0.0087 0.112 Uiso 1 1 calc R
C59 C 0.1816(4) 0.1535(3) 0.03244(19) 0.0757(17) Uani 1 1 d .
H59A H 0.1919 0.1787 0.0063 0.114 Uiso 1 1 calc R
H59B H 0.1857 0.1847 0.0575 0.114 Uiso 1 1 calc R
H59C H 0.1230 0.1331 0.0269 0.114 Uiso 1 1 calc R
C60 C 0.3654(4) 0.1376(3) 0.0413(2) 0.085(2) Uani 1 1 d .
H60A H 0.4148 0.1079 0.0381 0.128 Uiso 1 1 calc R
H60B H 0.3802 0.1648 0.0681 0.128 Uiso 1 1 calc R
H60C H 0.3532 0.1679 0.0159 0.128 Uiso 1 1 calc R
B1 B 0.9223(4) 0.6151(3) 0.0577(2) 0.0535(15) Uani 1 1 d .
H1B H 0.937(3) 0.595(2) 0.0300(16) 0.064 Uiso 1 1 calc .
B2 B 0.9502(3) 0.2265(3) 0.19434(18) 0.0423(13) Uani 1 1 d .
H2B H 1.001(3) 0.217(2) 0.2183(14) 0.051 Uiso 1 1 calc .
B3 B 0.4170(4) 0.6091(3) 0.0539(2) 0.0506(14) Uani 1 1 d .
H3B H 0.430(3) 0.624(2) 0.0245(16) 0.061 Uiso 1 1 calc .
B4 B 0.4465(3) 0.0303(3) 0.18784(18) 0.0409(12) Uani 1 1 d .
H4B H 0.497(2) 0.035(2) 0.2125(14) 0.049 Uiso 1 1 calc .

loop_
_atom_site_aniso_label
_atom_site_aniso_U_11
_atom_site_aniso_U_22
_atom_site_aniso_U_33
_atom_site_aniso_U_23
_atom_site_aniso_U_13
_atom_site_aniso_U_12
Ru1 0.02977(15) 0.0345(2) 0.03001(19) -0.00012(15) 0.00216(13) -0.00071(14)
Ru2 0.03134(15) 0.03169(19) 0.02835(18) 0.00035(15) 0.00440(13) 0.00091(14)
Ru3 0.02881(14) 0.03309(19) 0.02953(18) -0.00085(15) 0.00113(13) 0.00024(14)
Ru4 0.03717(16) 0.0356(2) 0.03088(19) -0.00288(16) 0.00200(14) 0.00205(15)
P1 0.0464(6) 0.0357(7) 0.0380(7) 0.0027(5) 0.0009(5) 0.0017(5)
P2 0.0348(5) 0.0426(7) 0.0458(7) 0.0033(6) 0.0099(5) -0.0003(5)
P3 0.0384(5) 0.0439(7) 0.0309(6) -0.0036(5) 0.0044(5) 0.0031(5)
P4 0.0335(5) 0.0390(7) 0.0345(6) 0.0023(5) 0.0051(4) 0.0040(5)
P5 0.0386(5) 0.0354(7) 0.0386(7) 0.0004(5) 0.0024(5) -0.0016(5)
P6 0.0346(5) 0.0477(8) 0.0448(7) -0.0093(6) 0.0073(5) 0.0013(5)
P7 0.0375(5) 0.0507(8) 0.0438(7) -0.0096(6) 0.0000(5) -0.0007(5)
P8 0.0577(7) 0.0453(8) 0.0348(7) 0.0030(6) 0.0024(5) 0.0052(6)
O1 0.0354(14) 0.058(2) 0.0364(17) 0.0023(16) -0.0042(13) 0.0062(14)
O2 0.0576(18) 0.0347(18) 0.0440(19) 0.0063(15) 0.0022(15) -0.0005(14)
O3 0.0342(14) 0.059(2) 0.0373(17) -0.0009(16) -0.0045(13) -0.0096(14)
O4 0.068(2) 0.046(2) 0.0415(19) -0.0166(16) -0.0025(16) 0.0061(17)
N1 0.0423(18) 0.047(2) 0.041(2) 0.0016(19) 0.0108(17) -0.0034(17)
N2 0.059(2) 0.064(3) 0.040(2) -0.006(2) 0.0181(19) -0.008(2)
N3 0.0423(18) 0.042(2) 0.043(2) -0.0075(19) 0.0086(17) -0.0017(17)
N4 0.055(2) 0.048(3) 0.046(2) -0.014(2) 0.0065(19) 0.0005(19)
N5 0.049(2) 0.046(2) 0.043(2) -0.001(2) -0.0020(18) -0.0022(18)
N6 0.065(2) 0.056(3) 0.032(2) -0.006(2) -0.0003(19) -0.009(2)
N7 0.0367(17) 0.039(2) 0.035(2) -0.0034(17) 0.0046(15) -0.0026(15)
N8 0.0383(17) 0.044(2) 0.034(2) -0.0039(18) -0.0004(15) -0.0053(16)
N9 0.0402(17) 0.047(2) 0.040(2) -0.0013(19) 0.0078(16) -0.0038(17)
N10 0.0344(16) 0.046(2) 0.045(2) -0.0059(19) 0.0077(16) 0.0012(16)
N11 0.0355(16) 0.037(2) 0.0305(19) 0.0009(16) -0.0014(15) 0.0017(15)
N12 0.0364(16) 0.040(2) 0.035(2) 0.0024(17) 0.0008(15) 0.0043(16)
N13 0.0370(17) 0.040(2) 0.046(2) 0.0032(19) 0.0054(17) 0.0005(16)
N14 0.0490(19) 0.045(2) 0.046(2) 0.008(2) 0.0046(18) -0.0037(18)
N15 0.0391(17) 0.039(2) 0.034(2) -0.0023(17) -0.0056(15) 0.0031(16)
N16 0.059(2) 0.046(2) 0.032(2) 0.0016(19) 0.0001(18) 0.0007(19)
N17 0.0390(17) 0.042(2) 0.037(2) 0.0037(18) 0.0075(16) 0.0022(16)
N18 0.0477(19) 0.056(3) 0.039(2) 0.005(2) 0.0131(17) 0.0041(19)
N19 0.0382(17) 0.039(2) 0.034(2) -0.0013(17) -0.0016(15) -0.0005(16)
N20 0.0379(16) 0.039(2) 0.033(2) -0.0019(17) 0.0038(15) -0.0040(16)
N21 0.0435(18) 0.047(2) 0.039(2) 0.0023(19) 0.0103(17) 0.0047(17)
N22 0.0359(17) 0.042(2) 0.048(2) 0.0049(19) 0.0080(16) 0.0036(16)
N23 0.0465(18) 0.033(2) 0.041(2) 0.0013(18) 0.0076(17) 0.0020(16)
N24 0.0388(17) 0.042(2) 0.036(2) 0.0019(18) 0.0008(16) 0.0043(16)
C1 0.050(3) 0.066(4) 0.060(3) -0.005(3) 0.015(2) -0.018(2)
C2 0.074(4) 0.115(6) 0.078(4) -0.012(4) 0.035(3) -0.043(4)
C3 0.079(4) 0.106(5) 0.066(4) -0.003(4) 0.042(3) -0.014(4)
C4 0.045(2) 0.047(3) 0.065(3) 0.002(3) 0.008(2) 0.003(2)
C5 0.057(3) 0.046(3) 0.081(4) -0.004(3) 0.000(3) 0.010(2)
C6 0.064(3) 0.053(3) 0.067(4) -0.031(3) 0.003(3) 0.012(3)
C7 0.055(3) 0.055(3) 0.057(3) 0.005(3) -0.011(2) -0.002(2)
C8 0.076(4) 0.075(4) 0.055(4) 0.006(3) -0.028(3) -0.004(3)
C9 0.092(4) 0.075(4) 0.038(3) -0.004(3) -0.013(3) -0.015(3)
C10 0.071(3) 0.046(3) 0.100(5) 0.003(3) 0.010(3) 0.023(3)
C11 0.094(4) 0.054(4) 0.059(4) 0.014(3) 0.001(3) 0.001(3)
C12 0.086(3) 0.043(3) 0.056(3) -0.009(3) -0.003(3) -0.002(3)
C13 0.077(3) 0.055(4) 0.099(5) 0.019(3) 0.044(3) 0.002(3)
C14 0.037(2) 0.082(4) 0.095(5) 0.014(4) 0.014(3) -0.003(2)
C15 0.063(3) 0.083(4) 0.050(3) -0.005(3) 0.016(3) -0.004(3)
C16 0.055(2) 0.034(3) 0.045(3) 0.000(2) 0.009(2) -0.002(2)
C17 0.078(3) 0.046(3) 0.051(3) -0.016(3) 0.015(3) -0.008(3)
C18 0.056(2) 0.048(3) 0.040(3) -0.010(2) 0.004(2) -0.008(2)
C19 0.062(3) 0.053(3) 0.047(3) -0.006(3) 0.026(2) -0.014(2)
C20 0.046(2) 0.063(4) 0.078(4) -0.011(3) 0.034(3) -0.015(2)
C21 0.034(2) 0.060(3) 0.077(4) -0.012(3) 0.012(2) -0.008(2)
C22 0.044(2) 0.037(3) 0.046(3) 0.001(2) 0.001(2) -0.003(2)
C23 0.063(3) 0.037(3) 0.052(3) 0.009(2) 0.004(2) 0.012(2)
C24 0.045(2) 0.048(3) 0.038(3) 0.007(2) -0.001(2) 0.018(2)
C25 0.072(3) 0.064(4) 0.033(3) 0.004(2) 0.011(2) -0.002(3)
C26 0.058(3) 0.058(3) 0.040(3) -0.012(3) 0.002(2) -0.002(2)
C27 0.057(3) 0.070(4) 0.061(3) -0.024(3) 0.004(3) 0.015(3)
C28 0.048(2) 0.061(3) 0.049(3) -0.008(3) 0.013(2) 0.011(2)
C29 0.042(2) 0.060(3) 0.047(3) 0.003(3) -0.001(2) 0.010(2)
C30 0.043(2) 0.052(3) 0.056(3) 0.002(3) 0.014(2) -0.008(2)
C31 0.045(2) 0.045(3) 0.065(3) -0.011(3) 0.001(2) -0.008(2)
C32 0.062(3) 0.040(3) 0.097(5) 0.006(3) -0.007(3) -0.012(3)
C33 0.062(3) 0.052(4) 0.072(4) 0.023(3) 0.001(3) -0.013(3)
C34 0.049(2) 0.047(3) 0.046(3) -0.001(2) -0.006(2) -0.003(2)
C35 0.064(3) 0.064(4) 0.048(3) -0.005(3) -0.023(3) -0.002(3)
C36 0.086(3) 0.048(3) 0.035(3) -0.002(2) -0.012(3) 0.007(3)
C37 0.042(2) 0.050(3) 0.060(3) 0.004(3) 0.008(2) 0.005(2)
C38 0.050(3) 0.069(4) 0.074(4) -0.005(3) 0.021(3) 0.011(3)
C39 0.066(3) 0.072(4) 0.049(3) -0.005(3) 0.026(3) -0.003(3)
C40 0.056(3) 0.055(3) 0.076(4) 0.004(3) 0.012(3) -0.015(2)
C41 0.064(3) 0.041(3) 0.057(3) -0.008(3) 0.005(2) 0.002(2)
C42 0.067(3) 0.052(3) 0.041(3) 0.013(2) -0.004(2) 0.005(2)
C43 0.035(2) 0.075(4) 0.084(4) -0.014(3) 0.006(2) 0.003(2)
C44 0.067(3) 0.079(4) 0.044(3) -0.008(3) 0.023(3) -0.001(3)
C45 0.071(3) 0.053(4) 0.094(5) -0.020(3) 0.035(3) -0.004(3)
C46 0.047(2) 0.035(3) 0.042(3) -0.001(2) 0.002(2) 0.011(2)
C47 0.065(3) 0.039(3) 0.048(3) -0.010(2) 0.009(2) -0.009(2)
C48 0.050(2) 0.044(3) 0.044(3) -0.005(2) 0.010(2) -0.011(2)
C49 0.063(3) 0.060(4) 0.048(3) 0.002(3) 0.019(2) 0.008(3)
C50 0.052(3) 0.077(4) 0.072(4) 0.009(3) 0.028(3) 0.020(3)
C51 0.037(2) 0.061(4) 0.082(4) 0.008(3) 0.016(2) 0.009(2)
C52 0.059(3) 0.037(3) 0.051(3) -0.005(2) 0.010(2) -0.004(2)
C53 0.083(3) 0.043(3) 0.053(3) 0.011(3) 0.010(3) 0.008(3)
C54 0.061(3) 0.043(3) 0.043(3) 0.009(2) 0.009(2) 0.013(2)
C55 0.057(3) 0.072(4) 0.088(4) 0.006(4) 0.014(3) -0.013(3)
C56 0.054(3) 0.113(5) 0.060(4) -0.028(4) -0.010(3) -0.008(3)
C57 0.045(2) 0.067(4) 0.066(4) -0.008(3) 0.008(2) 0.008(2)
C58 0.116(4) 0.072(4) 0.036(3) -0.001(3) 0.009(3) 0.019(4)
C59 0.101(4) 0.064(4) 0.060(4) 0.013(3) 0.006(3) 0.033(3)
C60 0.085(4) 0.082(5) 0.085(5) 0.035(4) 0.004(3) -0.018(3)
B1 0.065(3) 0.059(4) 0.038(3) -0.014(3) 0.010(3) 0.001(3)
B2 0.034(2) 0.049(3) 0.041(3) -0.001(3) -0.004(2) 0.004(2)
B3 0.058(3) 0.056(4) 0.037(3) 0.014(3) 0.005(3) 0.000(3)
B4 0.036(2) 0.048(3) 0.036(3) 0.001(3) -0.002(2) 0.000(2)

loop_
_atom_type_symbol
_atom_type_description
_atom_type_scat_dispersion_real
_atom_type_scat_dispersion_imag
_atom_type_scat_source
C C 0.0033 0.0016 'International Tables Vol C Tables 4.2.6.8 and 6.1.1.4'
H H 0.0000 0.0000 'International Tables Vol C Tables 4.2.6.8 and 6.1.1.4'
B B 0.0013 0.0007 'International Tables Vol C Tables 4.2.6.8 and 6.1.1.4'
N N 0.0061 0.0033 'International Tables Vol C Tables 4.2.6.8 and 6.1.1.4'
O O 0.0106 0.0060 'International Tables Vol C Tables 4.2.6.8 and 6.1.1.4'
P P 0.1023 0.0942 'International Tables Vol C Tables 4.2.6.8 and 6.1.1.4'
Ru Ru -1.2594 0.8363 'International Tables Vol C Tables 4.2.6.8 and 6.1.1.4'

loop_
_geom_angle_atom_site_label_1
_geom_angle_atom_site_label_2
_geom_angle_atom_site_label_3
_geom_angle
O1 Ru1 N5 173.92(13)
O1 Ru1 N1 87.69(12)
N5 Ru1 N1 88.13(14)
O1 Ru1 N3 88.11(13)
N5 Ru1 N3 86.91(14)
N1 Ru1 N3 81.44(14)
O1 Ru1 P1 90.99(9)
N5 Ru1 P1 93.40(11)
N1 Ru1 P1 89.85(11)
N3 Ru1 P1 171.27(9)
O1 Ru1 P2 85.63(8)
N5 Ru1 P2 98.30(10)
N1 Ru1 P2 172.67(10)
N3 Ru1 P2 95.32(10)
P1 Ru1 P2 93.26(4)
O2 Ru2 N11 175.31(12)
O2 Ru2 N9 89.75(13)
N11 Ru2 N9 86.70(13)
O2 Ru2 N7 87.54(13)
N11 Ru2 N7 88.85(13)
N9 Ru2 N7 80.65(12)
O2 Ru2 P4 85.49(9)
N11 Ru2 P4 97.81(9)
N9 Ru2 P4 173.62(10)
N7 Ru2 P4 94.87(8)
O2 Ru2 P3 91.30(9)
N11 Ru2 P3 91.86(10)
N9 Ru2 P3 91.42(10)
N7 Ru2 P3 171.99(8)
P4 Ru2 P3 92.94(4)
O3 Ru3 N15 175.06(12)
O3 Ru3 N17 87.59(12)
N15 Ru3 N17 88.77(13)
O3 Ru3 N13 89.96(13)
N15 Ru3 N13 86.22(14)
N17 Ru3 N13 81.85(13)
O3 Ru3 P5 91.51(9)
N15 Ru3 P5 91.78(10)
N17 Ru3 P5 89.13(10)
N13 Ru3 P5 170.80(10)
O3 Ru3 P6 84.89(8)
N15 Ru3 P6 98.65(9)
N17 Ru3 P6 172.31(10)
N13 Ru3 P6 96.52(10)
P5 Ru3 P6 92.66(4)
O4 Ru4 N19 175.12(12)
O4 Ru4 N21 88.14(13)
N19 Ru4 N21 87.49(13)
O4 Ru4 N23 89.08(13)
N19 Ru4 N23 88.02(13)
N21 Ru4 N23 79.77(13)
O4 Ru4 P8 90.92(10)
N19 Ru4 P8 91.38(10)
N21 Ru4 P8 91.86(10)
N23 Ru4 P8 171.63(9)
O4 Ru4 P7 85.94(9)
N19 Ru4 P7 98.21(9)
N21 Ru4 P7 172.11(11)
N23 Ru4 P7 94.90(9)
P8 Ru4 P7 93.45(5)
C12 P1 C11 102.2(2)
C12 P1 C10 100.9(3)
C11 P1 C10 98.1(3)
C12 P1 Ru1 115.12(17)
C11 P1 Ru1 113.51(19)
C10 P1 Ru1 123.72(18)
C13 P2 C15 99.8(3)
C13 P2 C14 98.3(2)
C15 P2 C14 102.4(2)
C13 P2 Ru1 117.70(16)
C15 P2 Ru1 113.28(16)
C14 P2 Ru1 121.90(18)
C25 P3 C27 101.9(2)
C25 P3 C26 99.7(2)
C27 P3 C26 98.7(2)
C25 P3 Ru2 114.80(17)
C27 P3 Ru2 114.61(17)
C26 P3 Ru2 123.68(15)
C28 P4 C29 99.1(2)
C28 P4 C30 98.2(2)
C29 P4 C30 102.5(2)
C28 P4 Ru2 117.04(15)
C29 P4 Ru2 115.39(15)
C30 P4 Ru2 120.93(14)
C41 P5 C42 103.4(2)
C41 P5 C40 98.0(2)
C42 P5 C40 100.6(2)
C41 P5 Ru3 113.01(17)
C42 P5 Ru3 114.90(17)
C40 P5 Ru3 123.92(17)
C45 P6 C43 99.2(2)
C45 P6 C44 98.7(3)
C43 P6 C44 101.7(2)
C45 P6 Ru3 117.09(17)
C43 P6 Ru3 122.75(18)
C44 P6 Ru3 113.59(16)
C57 P7 C56 102.2(2)
C57 P7 C55 98.5(2)
C56 P7 C55 99.3(3)
C57 P7 Ru4 121.49(16)
C56 P7 Ru4 114.91(17)
C55 P7 Ru4 116.87(17)
C58 P8 C60 102.2(3)
C58 P8 C59 100.2(3)
C60 P8 C59 97.9(3)
C58 P8 Ru4 115.43(19)
C60 P8 Ru4 113.53(19)
C59 P8 Ru4 124.21(19)
C1 N1 N2 106.6(4)
C1 N1 Ru1 134.2(3)
N2 N1 Ru1 119.3(3)
C3 N2 N1 109.0(4)
C3 N2 B1 130.8(5)
N1 N2 B1 119.5(4)
C4 N3 N4 105.7(4)
C4 N3 Ru1 136.3(3)
N4 N3 Ru1 118.0(3)
C6 N4 N3 108.7(4)
C6 N4 B1 131.1(5)
N3 N4 B1 119.7(4)
C7 N5 N6 105.5(4)
C7 N5 Ru1 135.9(4)
N6 N5 Ru1 118.6(3)
C9 N6 N5 110.4(4)
C9 N6 B1 128.6(5)
N5 N6 B1 121.0(4)
C16 N7 N8 106.6(3)
C16 N7 Ru2 135.0(3)
N8 N7 Ru2 118.1(3)
C18 N8 N7 108.8(4)
C18 N8 B2 130.2(4)
N7 N8 B2 119.0(3)
C19 N9 N10 106.9(3)
C19 N9 Ru2 134.3(3)
N10 N9 Ru2 118.4(3)
C21 N10 N9 108.7(4)
C21 N10 B2 130.9(4)
N9 N10 B2 119.9(3)
C22 N11 N12 104.8(3)
C22 N11 Ru2 136.6(3)
N12 N11 Ru2 118.6(2)
C24 N12 N11 110.4(3)
C24 N12 B2 129.0(4)
N11 N12 B2 120.7(3)
C31 N13 N14 106.3(4)
C31 N13 Ru3 137.0(3)
N14 N13 Ru3 116.6(3)
C33 N14 N13 108.8(4)
C33 N14 B3 129.7(5)
N13 N14 B3 121.4(4)
C34 N15 N16 105.1(3)
C34 N15 Ru3 136.1(3)
N16 N15 Ru3 118.6(2)
C36 N16 N15 110.0(4)
C36 N16 B3 130.1(4)
N15 N16 B3 119.9(4)
C37 N17 N18 106.3(3)
C37 N17 Ru3 134.0(3)
N18 N17 Ru3 119.7(3)
N17 N18 C39 109.6(4)
N17 N18 B3 118.1(4)
C39 N18 B3 131.8(4)
C46 N19 N20 105.9(3)
C46 N19 Ru4 135.2(3)
N20 N19 Ru4 118.9(3)
C48 N20 N19 110.0(3)
C48 N20 B4 129.1(4)
N19 N20 B4 120.9(3)
C49 N21 N22 106.7(3)
C49 N21 Ru4 134.1(3)
N22 N21 Ru4 118.7(3)
C51 N22 N21 108.2(4)
C51 N22 B4 130.6(4)
N21 N22 B4 120.0(3)
C52 N23 N24 105.6(4)
C52 N23 Ru4 136.2(3)
N24 N23 Ru4 118.2(3)
C54 N24 N23 109.7(4)
C54 N24 B4 128.9(4)
N23 N24 B4 119.6(3)
N1 C1 C2 110.9(5)
C3 C2 C1 104.3(5)
N2 C3 C2 109.3(5)
N3 C4 C5 111.7(5)
C6 C5 C4 104.8(5)
N4 C6 C5 109.2(5)
N5 C7 C8 110.7(5)
C9 C8 C7 105.5(5)
N6 C9 C8 107.9(5)
N7 C16 C17 110.3(4)
C18 C17 C16 105.3(4)
N8 C18 C17 109.0(4)
N9 C19 C20 110.2(5)
C21 C20 C19 105.2(4)
C20 C21 N10 109.0(4)
N11 C22 C23 112.0(4)
C24 C23 C22 104.5(4)
N12 C24 C23 108.4(4)
N13 C31 C32 111.3(5)
C33 C32 C31 104.7(5)
N14 C33 C32 109.0(5)
N15 C34 C35 111.4(4)
C36 C35 C34 105.0(4)
N16 C36 C35 108.5(4)
N17 C37 C38 110.5(5)
C39 C38 C37 105.7(4)
C38 C39 N18 107.8(4)
N19 C46 C47 110.8(4)
C48 C47 C46 104.7(4)
N20 C48 C47 108.6(4)
N21 C49 C50 110.3(5)
C51 C50 C49 105.3(4)
C50 C51 N22 109.5(5)
N23 C52 C53 110.6(4)
C54 C53 C52 105.4(5)
N24 C54 C53 108.6(4)
N4 B1 N2 107.5(4)
N4 B1 N6 109.5(4)
N2 B1 N6 108.3(4)
N12 B2 N8 110.1(3)
N12 B2 N10 109.6(4)
N8 B2 N10 106.8(4)
N14 B3 N18 107.9(4)
N14 B3 N16 110.0(4)
N18 B3 N16 108.9(4)
N20 B4 N24 109.8(3)
N20 B4 N22 108.9(4)
N24 B4 N22 106.2(4)

loop_
_geom_bond_atom_site_label_1
_geom_bond_atom_site_label_2
_geom_bond_distance
Ru1 O1 2.083(3)
Ru1 N5 2.101(4)
Ru1 N1 2.132(3)
Ru1 N3 2.168(4)
Ru1 P1 2.2557(13)
Ru1 P2 2.2741(11)
Ru2 O2 2.082(3)
Ru2 N11 2.093(3)
Ru2 N9 2.154(3)
Ru2 N7 2.166(3)
Ru2 P4 2.2663(10)
Ru2 P3 2.2691(12)
Ru3 O3 2.081(3)
Ru3 N15 2.097(3)
Ru3 N17 2.142(3)
Ru3 N13 2.180(4)
Ru3 P5 2.2516(12)
Ru3 P6 2.2741(11)
Ru4 O4 2.088(3)
Ru4 N19 2.108(3)
Ru4 N21 2.149(3)
Ru4 N23 2.167(4)
Ru4 P8 2.2635(13)
Ru4 P7 2.2732(11)
P1 C12 1.812(5)
P1 C11 1.827(5)
P1 C10 1.837(5)
P2 C13 1.812(5)
P2 C15 1.819(5)
P2 C14 1.824(4)
P3 C25 1.806(5)
P3 C27 1.825(4)
P3 C26 1.829(4)
P4 C28 1.816(4)
P4 C29 1.828(4)
P4 C30 1.830(4)
P5 C41 1.828(5)
P5 C42 1.836(4)
P5 C40 1.836(4)
P6 C45 1.818(5)
P6 C43 1.824(4)
P6 C44 1.832(5)
P7 C57 1.821(5)
P7 C56 1.824(5)
P7 C55 1.831(5)
P8 C58 1.819(5)
P8 C60 1.831(5)
P8 C59 1.839(5)
N1 C1 1.327(5)
N1 N2 1.354(5)
N2 C3 1.344(6)
N2 B1 1.547(7)
N3 C4 1.327(6)
N3 N4 1.371(5)
N4 C6 1.345(6)
N4 B1 1.529(7)
N5 C7 1.342(5)
N5 N6 1.356(5)
N6 C9 1.352(6)
N6 B1 1.552(7)
N7 C16 1.325(5)
N7 N8 1.373(4)
N8 C18 1.346(5)
N8 B2 1.533(6)
N9 C19 1.329(5)
N9 N10 1.359(5)
N10 C21 1.354(5)
N10 B2 1.538(6)
N11 C22 1.335(5)
N11 N12 1.377(4)
N12 C24 1.343(5)
N12 B2 1.530(6)
N13 C31 1.331(6)
N13 N14 1.357(5)
N14 C33 1.355(6)
N14 B3 1.525(7)
N15 C34 1.332(5)
N15 N16 1.377(5)
N16 C36 1.343(5)
N16 B3 1.548(6)
N17 C37 1.326(5)
N17 N18 1.356(5)
N18 C39 1.358(5)
N18 B3 1.542(7)
N19 C46 1.323(5)
N19 N20 1.364(4)
N20 C48 1.337(5)
N20 B4 1.531(6)
N21 C49 1.335(5)
N21 N22 1.361(5)
N22 C51 1.353(5)
N22 B4 1.550(6)
N23 C52 1.330(5)
N23 N24 1.359(4)
N24 C54 1.336(5)
N24 B4 1.540(6)
C1 C2 1.386(7)
C2 C3 1.363(8)
C4 C5 1.369(7)
C5 C6 1.358(7)
C7 C8 1.385(7)
C8 C9 1.361(7)
C16 C17 1.391(6)
C17 C18 1.357(6)
C19 C20 1.391(6)
C20 C21 1.353(7)
C22 C23 1.387(6)
C23 C24 1.376(6)
C31 C32 1.377(7)
C32 C33 1.359(7)
C34 C35 1.388(6)
C35 C36 1.366(6)
C37 C38 1.385(6)
C38 C39 1.354(7)
C46 C47 1.395(6)
C47 C48 1.363(6)
C49 C50 1.381(6)
C50 C51 1.345(7)
C52 C53 1.378(7)
C53 C54 1.348(7)
